data_4336781
loop_
_publ_author_name
'Jian Lin'
'Kariem Diefenbach'
'Justin N. Cross'
'Jean-Marie Babo'
'Thomas E. Albrecht-Schmitt'

_publ_section_title
;
 Thermochromism, the Alexandrite Effect, and Dynamic Jahn-Teller
 Distortions in Ho2Cu(TeO3)2(SO4)2
;
_journal_name_full 'Inorganic Chemistry'
_journal_page_first 13278
_journal_page_last 13281
_journal_paper_doi 10.1021/ic402432q
_journal_volume 52
_journal_year 2013
_chemical_formula_moiety Ho2Cu(TeO3)2(SO4)2
_chemical_formula_sum 'Cu Ho2 O14 S2 Te2'
_chemical_formula_weight 936.72
_chemical_name_common 'Holmium copper tellurite sulfate'
_chemical_name_systematic
; 
 ? 
;
_space_group_IT_number 2
_symmetry_cell_setting triclinic
_symmetry_space_group_name_Hall '-P 1'
_symmetry_space_group_name_H-M 'P -1'
_atom_sites_solution_hydrogens none
_atom_sites_solution_primary direct
_atom_sites_solution_secondary difmap
_audit_creation_method SHELXL-97
_cell_angle_alpha 62.604(2)
_cell_angle_beta 73.937(3)
_cell_angle_gamma 85.210(3)
_cell_formula_units_Z 1
_cell_length_a 5.1602(16)
_cell_length_b 7.799(2)
_cell_length_c 8.095(3)
_cell_measurement_reflns_used 1266
_cell_measurement_temperature 100(2)
_cell_measurement_theta_max 27.470
_cell_measurement_theta_min 2.94
_cell_volume 277.58(15)
_computing_cell_refinement 'smart saint'
_computing_data_collection smart
_computing_data_reduction SAINT
_computing_molecular_graphics 'SHELXP-97 (Sheldrick, 1997)'
_computing_publication_material 'SHELXCIF-97 (Sheldrick, 2000)'
_computing_structure_refinement 'SHELXL-97 (Sheldrick, 1997)'
_computing_structure_solution 'SHELXS-97 (Sheldrick, 1990)'
_diffrn_ambient_temperature 100(2)
_diffrn_detector_area_resol_mean 0
_diffrn_measured_fraction_theta_full 0.990
_diffrn_measured_fraction_theta_max 0.990
_diffrn_measurement_device_type 'BRUKER apex II'
_diffrn_measurement_method '0.5 wide w/ exposures'
_diffrn_radiation_monochromator 'Quazar optics'
_diffrn_radiation_source 'Imus microfocused'
_diffrn_radiation_type MoK\a
_diffrn_radiation_wavelength 0.71073
_diffrn_reflns_av_R_equivalents 0.0235
_diffrn_reflns_av_sigmaI/netI 0.0262
_diffrn_reflns_limit_h_max 6
_diffrn_reflns_limit_h_min -6
_diffrn_reflns_limit_k_max 10
_diffrn_reflns_limit_k_min -10
_diffrn_reflns_limit_l_max 10
_diffrn_reflns_limit_l_min -10
_diffrn_reflns_number 3320
_diffrn_reflns_theta_full 27.47
_diffrn_reflns_theta_max 27.47
_diffrn_reflns_theta_min 2.94
_exptl_absorpt_coefficient_mu 21.622
_exptl_absorpt_correction_T_max 0.649
_exptl_absorpt_correction_T_min 0.137
_exptl_absorpt_correction_type numerical
_exptl_absorpt_process_details SHELTXPREP
_exptl_crystal_colour 'light green'
_exptl_crystal_density_diffrn 5.604
_exptl_crystal_density_meas ?
_exptl_crystal_description block
_exptl_crystal_F_000 411
_exptl_crystal_size_max 0.100
_exptl_crystal_size_mid 0.080
_exptl_crystal_size_min 0.020
_refine_diff_density_max 2.378
_refine_diff_density_min -1.549
_refine_diff_density_rms 0.275
_refine_ls_extinction_method none
_refine_ls_goodness_of_fit_ref 1.079
_refine_ls_hydrogen_treatment none
_refine_ls_matrix_type full
_refine_ls_number_parameters 97
_refine_ls_number_reflns 1266
_refine_ls_number_restraints 0
_refine_ls_restrained_S_all 1.079
_refine_ls_R_factor_all 0.0208
_refine_ls_R_factor_gt 0.0201
_refine_ls_shift/su_max 0.000
_refine_ls_shift/su_mean 0.000
_refine_ls_structure_factor_coef Fsqd
_refine_ls_weighting_details 'calc w=1/[\s^2^(Fo^2^)+(0.0212P)^2^+2.0379P] where P=(Fo^2^+2Fc^2^)/3'
_refine_ls_weighting_scheme calc
_refine_ls_wR_factor_gt 0.0494
_refine_ls_wR_factor_ref 0.0497
_reflns_number_gt 1226
_reflns_number_total 1266
_reflns_threshold_expression >2sigma(I)
_cod_data_source_file ic402432q_si_002_2.cif
_cod_data_source_block Ho2CuTe2S2O14_100K
_cod_depositor_comments
;
The following automatic conversions were performed:

'_exptl_crystal_density_meas' value 'N/A' was changed to '?' - the
value is perceived as not measured.

Automatic conversion script
Id: cif_fix_values 3008 2015-01-20 13:52:24Z robertas 
;
_cod_database_code 4336781

loop_
_symmetry_equiv_pos_as_xyz
'x, y, z'
'-x, -y, -z'

loop_
_atom_site_label
_atom_site_type_symbol
_atom_site_fract_x
_atom_site_fract_y
_atom_site_fract_z
_atom_site_U_iso_or_equiv
_atom_site_adp_type
_atom_site_occupancy
_atom_site_symmetry_multiplicity
_atom_site_calc_flag
_atom_site_refinement_flags
Ho1 Ho 1.06926(5) 0.25031(3) 0.01908(3) 0.00423(9) Uani 1 1 d .
Te1 Te 0.50851(7) 0.27158(5) 0.34512(5) 0.00519(10) Uani 1 1 d .
Cu1 Cu 0.0000 0.0000 0.5000 0.00637(19) Uani 1 2 d S
S1 S -0.2542(3) 0.25352(18) 0.74669(18) 0.0060(3) Uani 1 1 d .
O7 O -0.1439(8) 0.4170(6) 0.7574(5) 0.0089(8) Uani 1 1 d .
O4 O -0.1368(8) 0.2536(6) 0.5620(5) 0.0082(8) Uani 1 1 d .
O6 O -0.5507(8) 0.2623(6) 0.7828(5) 0.0084(8) Uani 1 1 d .
O5 O -0.1782(8) 0.0782(5) 0.9072(5) 0.0073(7) Uani 1 1 d .
O3 O 0.7447(8) 0.4393(5) 0.1105(5) 0.0057(7) Uani 1 1 d .
O2 O 0.2710(8) 0.1873(5) 0.2558(5) 0.0065(7) Uani 1 1 d .
O1 O 0.7474(8) 0.0721(5) 0.3418(5) 0.0063(7) Uani 1 1 d .

loop_
_atom_site_aniso_label
_atom_site_aniso_U_11
_atom_site_aniso_U_22
_atom_site_aniso_U_33
_atom_site_aniso_U_23
_atom_site_aniso_U_13
_atom_site_aniso_U_12
Ho1 0.00439(13) 0.00385(13) 0.00556(13) -0.00318(10) -0.00129(9) 0.00081(9)
Te1 0.00439(17) 0.00559(18) 0.00644(17) -0.00367(14) -0.00121(12) 0.00074(12)
Cu1 0.0061(4) 0.0068(4) 0.0064(4) -0.0030(4) -0.0019(3) 0.0006(3)
S1 0.0045(6) 0.0048(6) 0.0070(6) -0.0010(5) -0.0021(5) 0.0008(5)
O7 0.013(2) 0.0078(19) 0.0088(18) -0.0044(16) -0.0052(15) -0.0011(15)
O4 0.0095(19) 0.0086(19) 0.0079(18) -0.0049(16) -0.0029(15) 0.0023(15)
O6 0.0050(18) 0.0109(19) 0.0094(18) -0.0061(16) 0.0006(14) 0.0009(14)
O5 0.0112(19) 0.0037(17) 0.0070(18) -0.0020(15) -0.0042(14) 0.0036(14)
O3 0.0062(18) 0.0013(17) 0.0085(18) -0.0018(14) -0.0012(14) 0.0007(13)
O2 0.0073(18) 0.0063(18) 0.0080(18) -0.0041(15) -0.0030(14) -0.0018(14)
O1 0.0069(18) 0.0069(18) 0.0069(18) -0.0045(15) -0.0027(14) 0.0029(14)

loop_
_atom_type_symbol
_atom_type_description
_atom_type_scat_dispersion_real
_atom_type_scat_dispersion_imag
_atom_type_scat_source
O O 0.0106 0.0060 'International Tables Vol C Tables 4.2.6.8 and 6.1.1.4'
S S 0.1246 0.1234 'International Tables Vol C Tables 4.2.6.8 and 6.1.1.4'
Cu Cu 0.3201 1.2651 'International Tables Vol C Tables 4.2.6.8 and 6.1.1.4'
Te Te -0.5308 1.6751 'International Tables Vol C Tables 4.2.6.8 and 6.1.1.4'
Ho Ho -0.2175 4.6783 'International Tables Vol C Tables 4.2.6.8 and 6.1.1.4'

loop_
_geom_angle_atom_site_label_1
_geom_angle_atom_site_label_2
_geom_angle_atom_site_label_3
_geom_angle
_geom_angle_site_symmetry_1
_geom_angle_site_symmetry_3
O2 Ho1 O6 98.12(14) 1_655 1_754
O2 Ho1 O3 84.01(13) 1_655 2_765
O6 Ho1 O3 76.27(13) 1_754 2_765
O2 Ho1 O3 94.27(13) 1_655 .
O6 Ho1 O3 143.44(13) 1_754 .
O3 Ho1 O3 70.99(15) 2_765 .
O2 Ho1 O5 81.37(13) 1_655 2_656
O6 Ho1 O5 73.06(14) 1_754 2_656
O3 Ho1 O5 143.58(13) 2_765 2_656
O3 Ho1 O5 143.10(13) . 2_656
O2 Ho1 O7 162.32(13) 1_655 1_654
O6 Ho1 O7 85.72(14) 1_754 1_654
O3 Ho1 O7 80.13(13) 2_765 1_654
O3 Ho1 O7 73.21(13) . 1_654
O5 Ho1 O7 116.17(13) 2_656 1_654
O2 Ho1 O1 69.58(13) 1_655 .
O6 Ho1 O1 150.88(13) 1_754 .
O3 Ho1 O1 126.09(12) 2_765 .
O3 Ho1 O1 65.44(13) . .
O5 Ho1 O1 78.91(12) 2_656 .
O7 Ho1 O1 114.20(13) 1_654 .
O2 Ho1 O5 140.38(13) 1_655 1_654
O6 Ho1 O5 88.03(13) 1_754 1_654
O3 Ho1 O5 135.10(13) 2_765 1_654
O3 Ho1 O5 103.78(13) . 1_654
O5 Ho1 O5 63.01(15) 2_656 1_654
O7 Ho1 O5 56.63(12) 1_654 1_654
O1 Ho1 O5 86.20(12) . 1_654
O2 Ho1 S1 168.69(10) 1_655 1_654
O6 Ho1 S1 85.93(10) 1_754 1_654
O3 Ho1 S1 107.25(10) 2_765 1_654
O3 Ho1 S1 88.54(10) . 1_654
O5 Ho1 S1 89.80(9) 2_656 1_654
O7 Ho1 S1 27.92(9) 1_654 1_654
O1 Ho1 S1 101.89(9) . 1_654
O5 Ho1 S1 28.73(9) 1_654 1_654
O2 Ho1 Cu1 35.85(10) 1_655 1_655
O6 Ho1 Cu1 124.96(10) 1_754 1_655
O3 Ho1 Cu1 112.21(9) 2_765 1_655
O3 Ho1 Cu1 83.23(9) . 1_655
O5 Ho1 Cu1 71.86(9) 2_656 1_655
O7 Ho1 Cu1 148.31(10) 1_654 1_655
O1 Ho1 Cu1 34.66(9) . 1_655
O5 Ho1 Cu1 111.26(9) 1_654 1_655
S1 Ho1 Cu1 134.21(3) 1_654 1_655
O2 Ho1 Te1 83.47(10) 1_655 .
O6 Ho1 Te1 175.38(10) 1_754 .
O3 Ho1 Te1 99.65(9) 2_765 .
O3 Ho1 Te1 31.94(9) . .
O5 Ho1 Te1 111.51(9) 2_656 .
O7 Ho1 Te1 91.48(10) 1_654 .
O1 Ho1 Te1 33.70(9) . .
O5 Ho1 Te1 93.50(9) 1_654 .
S1 Ho1 Te1 93.31(4) 1_654 .
Cu1 Ho1 Te1 58.411(18) 1_655 .
O2 Ho1 Ho1 88.97(10) 1_655 2_765
O6 Ho1 Ho1 110.44(10) 1_754 2_765
O3 Ho1 Ho1 35.60(9) 2_765 2_765
O3 Ho1 Ho1 35.39(9) . 2_765
O5 Ho1 Ho1 170.16(9) 2_656 2_765
O7 Ho1 Ho1 73.57(9) 1_654 2_765
O1 Ho1 Ho1 96.02(9) . 2_765
O5 Ho1 Ho1 125.49(9) 1_654 2_765
S1 Ho1 Ho1 99.55(3) 1_654 2_765
Cu1 Ho1 Ho1 99.145(15) 1_655 2_765
Te1 Ho1 Ho1 65.176(9) . 2_765
O3 Te1 O2 100.55(17) . .
O3 Te1 O1 87.09(16) . .
O2 Te1 O1 91.45(17) . .
O3 Te1 Cu1 140.02(11) . .
O2 Te1 Cu1 39.48(12) . .
O1 Te1 Cu1 92.67(12) . .
O3 Te1 Ho1 41.20(11) . .
O2 Te1 Ho1 94.54(12) . .
O1 Te1 Ho1 46.18(11) . .
Cu1 Te1 Ho1 122.442(18) . .
O1 Cu1 O1 180.0 2_656 1_455
O1 Cu1 O2 94.07(16) 2_656 .
O1 Cu1 O2 85.93(16) 1_455 .
O1 Cu1 O2 85.93(16) 2_656 2_556
O1 Cu1 O2 94.07(16) 1_455 2_556
O2 Cu1 O2 180.0 . 2_556
O1 Cu1 O4 92.28(14) 2_656 .
O1 Cu1 O4 87.72(14) 1_455 .
O2 Cu1 O4 87.84(14) . .
O2 Cu1 O4 92.16(14) 2_556 .
O1 Cu1 O4 87.72(14) 2_656 2_556
O1 Cu1 O4 92.28(14) 1_455 2_556
O2 Cu1 O4 92.16(14) . 2_556
O2 Cu1 O4 87.84(14) 2_556 2_556
O4 Cu1 O4 180.0 . 2_556
O1 Cu1 Te1 117.43(11) 2_656 2_556
O1 Cu1 Te1 62.57(11) 1_455 2_556
O2 Cu1 Te1 144.17(10) . 2_556
O2 Cu1 Te1 35.83(10) 2_556 2_556
O4 Cu1 Te1 106.30(10) . 2_556
O4 Cu1 Te1 73.70(10) 2_556 2_556
O1 Cu1 Te1 62.57(11) 2_656 .
O1 Cu1 Te1 117.43(11) 1_455 .
O2 Cu1 Te1 35.83(10) . .
O2 Cu1 Te1 144.17(10) 2_556 .
O4 Cu1 Te1 73.70(10) . .
O4 Cu1 Te1 106.30(10) 2_556 .
Te1 Cu1 Te1 180.0 2_556 .
O1 Cu1 Ho1 133.56(11) 2_656 1_455
O1 Cu1 Ho1 46.44(11) 1_455 1_455
O2 Cu1 Ho1 40.72(10) . 1_455
O2 Cu1 Ho1 139.28(10) 2_556 1_455
O4 Cu1 Ho1 95.10(10) . 1_455
O4 Cu1 Ho1 84.90(10) 2_556 1_455
Te1 Cu1 Ho1 104.207(10) 2_556 1_455
Te1 Cu1 Ho1 75.793(10) . 1_455
O1 Cu1 Ho1 46.44(11) 2_656 2_656
O1 Cu1 Ho1 133.56(11) 1_455 2_656
O2 Cu1 Ho1 139.28(10) . 2_656
O2 Cu1 Ho1 40.72(10) 2_556 2_656
O4 Cu1 Ho1 84.90(10) . 2_656
O4 Cu1 Ho1 95.10(10) 2_556 2_656
Te1 Cu1 Ho1 75.793(10) 2_556 2_656
Te1 Cu1 Ho1 104.207(10) . 2_656
Ho1 Cu1 Ho1 180.0 1_455 2_656
O4 S1 O6 109.8(2) . .
O4 S1 O7 112.3(2) . .
O6 S1 O7 109.5(2) . .
O4 S1 O5 110.9(2) . .
O6 S1 O5 111.0(2) . .
O7 S1 O5 103.2(2) . .
O4 S1 Ho1 125.18(17) . 1_456
O6 S1 Ho1 124.99(16) . 1_456
O7 S1 Ho1 49.96(15) . 1_456
O5 S1 Ho1 53.22(15) . 1_456
S1 O7 Ho1 102.1(2) . 1_456
S1 O4 Cu1 128.8(2) . .
S1 O6 Ho1 140.7(2) . 1_356
S1 O5 Ho1 138.5(2) . 2_656
S1 O5 Ho1 98.05(18) . 1_456
Ho1 O5 Ho1 116.99(15) 2_656 1_456
Te1 O3 Ho1 135.13(19) . 2_765
Te1 O3 Ho1 106.85(16) . .
Ho1 O3 Ho1 109.01(15) 2_765 .
Te1 O2 Cu1 104.69(17) . .
Te1 O2 Ho1 148.2(2) . 1_455
Cu1 O2 Ho1 103.42(16) . 1_455
Te1 O1 Cu1 117.89(18) . 1_655
Te1 O1 Ho1 100.12(15) . .
Cu1 O1 Ho1 98.91(15) 1_655 .

loop_
_geom_bond_atom_site_label_1
_geom_bond_atom_site_label_2
_geom_bond_distance
_geom_bond_site_symmetry_2
Ho1 O2 2.269(4) 1_655
Ho1 O6 2.303(4) 1_754
Ho1 O3 2.318(4) 2_765
Ho1 O3 2.330(4) .
Ho1 O5 2.403(4) 2_656
Ho1 O7 2.430(4) 1_654
Ho1 O1 2.482(4) .
Ho1 O5 2.510(4) 1_654
Ho1 S1 3.1027(15) 1_654
Ho1 Cu1 3.3833(13) 1_655
Ho1 Te1 3.3857(9) .
Ho1 Ho1 3.7849(11) 2_765
Te1 O3 1.872(4) .
Te1 O2 1.876(4) .
Te1 O1 1.908(4) .
Te1 Cu1 3.0995(8) .
Cu1 O1 1.947(4) 2_656
Cu1 O1 1.947(4) 1_455
Cu1 O2 2.037(4) .
Cu1 O2 2.037(4) 2_556
Cu1 O4 2.268(4) .
Cu1 O4 2.268(4) 2_556
Cu1 Te1 3.0995(8) 2_556
Cu1 Ho1 3.3833(13) 1_455
Cu1 Ho1 3.3833(13) 2_656
S1 O4 1.450(4) .
S1 O6 1.478(4) .
S1 O7 1.486(4) .
S1 O5 1.506(4) .
S1 Ho1 3.1028(15) 1_456
O7 Ho1 2.430(4) 1_456
O6 Ho1 2.303(4) 1_356
O5 Ho1 2.403(4) 2_656
O5 Ho1 2.510(4) 1_456
O3 Ho1 2.318(4) 2_765
O2 Ho1 2.269(4) 1_455
O1 Cu1 1.947(4) 1_655

loop_
_geom_torsion_atom_site_label_1
_geom_torsion_atom_site_label_2
_geom_torsion_atom_site_label_3
_geom_torsion_atom_site_label_4
_geom_torsion
_geom_torsion_site_symmetry_1
_geom_torsion_site_symmetry_4
O2 Ho1 Te1 O3 109.0(2) 1_655 .
O6 Ho1 Te1 O3 -1.5(12) 1_754 .
O3 Ho1 Te1 O3 26.2(3) 2_765 .
O5 Ho1 Te1 O3 -173.0(2) 2_656 .
O7 Ho1 Te1 O3 -54.0(2) 1_654 .
O1 Ho1 Te1 O3 171.5(2) . .
O5 Ho1 Te1 O3 -110.68(19) 1_654 .
S1 Ho1 Te1 O3 -81.90(17) 1_654 .
Cu1 Ho1 Te1 O3 136.44(17) 1_655 .
Ho1 Ho1 Te1 O3 17.10(17) 2_765 .
O2 Ho1 Te1 O2 -150.2(2) 1_655 .
O6 Ho1 Te1 O2 99.3(12) 1_754 .
O3 Ho1 Te1 O2 127.06(15) 2_765 .
O3 Ho1 Te1 O2 100.8(2) . .
O5 Ho1 Te1 O2 -72.15(15) 2_656 .
O7 Ho1 Te1 O2 46.82(14) 1_654 .
O1 Ho1 Te1 O2 -87.64(19) . .
O5 Ho1 Te1 O2 -9.84(14) 1_654 .
S1 Ho1 Te1 O2 18.94(12) 1_654 .
Cu1 Ho1 Te1 O2 -122.72(12) 1_655 .
Ho1 Ho1 Te1 O2 117.94(12) 2_765 .
O2 Ho1 Te1 O1 -62.53(18) 1_655 .
O6 Ho1 Te1 O1 -173.0(12) 1_754 .
O3 Ho1 Te1 O1 -145.29(18) 2_765 .
O3 Ho1 Te1 O1 -171.5(2) . .
O5 Ho1 Te1 O1 15.50(18) 2_656 .
O7 Ho1 Te1 O1 134.47(18) 1_654 .
O5 Ho1 Te1 O1 77.81(18) 1_654 .
S1 Ho1 Te1 O1 106.58(16) 1_654 .
Cu1 Ho1 Te1 O1 -35.07(15) 1_655 .
Ho1 Ho1 Te1 O1 -154.42(15) 2_765 .
O2 Ho1 Te1 Cu1 -120.29(10) 1_655 .
O6 Ho1 Te1 Cu1 129.2(12) 1_754 .
O3 Ho1 Te1 Cu1 156.95(9) 2_765 .
O3 Ho1 Te1 Cu1 130.73(17) . .
O5 Ho1 Te1 Cu1 -42.26(10) 2_656 .
O7 Ho1 Te1 Cu1 76.70(9) 1_654 .
O1 Ho1 Te1 Cu1 -57.76(15) . .
O5 Ho1 Te1 Cu1 20.05(9) 1_654 .
S1 Ho1 Te1 Cu1 48.82(3) 1_654 .
Cu1 Ho1 Te1 Cu1 -92.84(2) 1_655 .
Ho1 Ho1 Te1 Cu1 147.821(17) 2_765 .
O3 Te1 Cu1 O1 148.4(2) . 2_656
O2 Te1 Cu1 O1 148.8(2) . 2_656
O1 Te1 Cu1 O1 59.8(2) . 2_656
Ho1 Te1 Cu1 O1 97.44(12) . 2_656
O3 Te1 Cu1 O1 -31.6(2) . 1_455
O2 Te1 Cu1 O1 -31.2(2) . 1_455
O1 Te1 Cu1 O1 -120.2(2) . 1_455
Ho1 Te1 Cu1 O1 -82.56(12) . 1_455
O3 Te1 Cu1 O2 -0.4(2) . .
O1 Te1 Cu1 O2 -89.0(2) . .
Ho1 Te1 Cu1 O2 -51.37(18) . .
O3 Te1 Cu1 O2 179.6(2) . 2_556
O2 Te1 Cu1 O2 180.0 . 2_556
O1 Te1 Cu1 O2 91.0(2) . 2_556
Ho1 Te1 Cu1 O2 128.63(18) . 2_556
O3 Te1 Cu1 O4 -110.1(2) . .
O2 Te1 Cu1 O4 -109.7(2) . .
O1 Te1 Cu1 O4 161.22(15) . .
Ho1 Te1 Cu1 O4 -161.12(10) . .
O3 Te1 Cu1 O4 69.9(2) . 2_556
O2 Te1 Cu1 O4 70.3(2) . 2_556
O1 Te1 Cu1 O4 -18.78(15) . 2_556
Ho1 Te1 Cu1 O4 18.88(10) . 2_556
O3 Te1 Cu1 Te1 -133(21) . 2_556
O2 Te1 Cu1 Te1 -133(21) . 2_556
O1 Te1 Cu1 Te1 138(21) . 2_556
Ho1 Te1 Cu1 Te1 176(21) . 2_556
O3 Te1 Cu1 Ho1 -10.37(17) . 1_455
O2 Te1 Cu1 Ho1 -9.98(18) . 1_455
O1 Te1 Cu1 Ho1 -99.02(11) . 1_455
Ho1 Te1 Cu1 Ho1 -61.36(2) . 1_455
O3 Te1 Cu1 Ho1 169.63(17) . 2_656
O2 Te1 Cu1 Ho1 170.02(18) . 2_656
O1 Te1 Cu1 Ho1 80.98(11) . 2_656
Ho1 Te1 Cu1 Ho1 118.64(2) . 2_656
O4 S1 O7 Ho1 -117.9(2) . 1_456
O6 S1 O7 Ho1 119.8(2) . 1_456
O5 S1 O7 Ho1 1.5(2) . 1_456
O6 S1 O4 Cu1 -99.5(3) . .
O7 S1 O4 Cu1 138.4(3) . .
O5 S1 O4 Cu1 23.5(4) . .
Ho1 S1 O4 Cu1 82.5(3) 1_456 .
O1 Cu1 O4 S1 -58.1(3) 2_656 .
O1 Cu1 O4 S1 121.9(3) 1_455 .
O2 Cu1 O4 S1 -152.1(3) . .
O2 Cu1 O4 S1 27.9(3) 2_556 .
O4 Cu1 O4 S1 43(7) 2_556 .
Te1 Cu1 O4 S1 61.4(3) 2_556 .
Te1 Cu1 O4 S1 -118.6(3) . .
Ho1 Cu1 O4 S1 167.8(3) 1_455 .
Ho1 Cu1 O4 S1 -12.2(3) 2_656 .
O4 S1 O6 Ho1 174.7(3) . 1_356
O7 S1 O6 Ho1 -61.5(4) . 1_356
O5 S1 O6 Ho1 51.7(4) . 1_356
Ho1 S1 O6 Ho1 -7.3(5) 1_456 1_356
O4 S1 O5 Ho1 -29.4(4) . 2_656
O6 S1 O5 Ho1 92.9(4) . 2_656
O7 S1 O5 Ho1 -149.9(3) . 2_656
Ho1 S1 O5 Ho1 -148.4(4) 1_456 2_656
O4 S1 O5 Ho1 119.0(2) . 1_456
O6 S1 O5 Ho1 -118.7(2) . 1_456
O7 S1 O5 Ho1 -1.5(2) . 1_456
O2 Te1 O3 Ho1 133.3(3) . 2_765
O1 Te1 O3 Ho1 -135.8(3) . 2_765
Cu1 Te1 O3 Ho1 133.56(18) . 2_765
Ho1 Te1 O3 Ho1 -141.9(4) . 2_765
O2 Te1 O3 Ho1 -84.81(18) . .
O1 Te1 O3 Ho1 6.12(16) . .
Cu1 Te1 O3 Ho1 -84.6(2) . .
O2 Ho1 O3 Te1 -70.41(18) 1_655 .
O6 Ho1 O3 Te1 179.80(16) 1_754 .
O3 Ho1 O3 Te1 -152.6(3) 2_765 .
O5 Ho1 O3 Te1 10.9(3) 2_656 .
O7 Ho1 O3 Te1 122.33(19) 1_654 .
O1 Ho1 O3 Te1 -5.17(14) . .
O5 Ho1 O3 Te1 74.05(18) 1_654 .
S1 Ho1 O3 Te1 98.62(15) 1_654 .
Cu1 Ho1 O3 Te1 -36.24(14) 1_655 .
Ho1 Ho1 O3 Te1 -152.6(3) 2_765 .
O2 Ho1 O3 Ho1 82.16(16) 1_655 2_765
O6 Ho1 O3 Ho1 -27.6(3) 1_754 2_765
O3 Ho1 O3 Ho1 0.0 2_765 2_765
O5 Ho1 O3 Ho1 163.47(15) 2_656 2_765
O7 Ho1 O3 Ho1 -85.10(16) 1_654 2_765
O1 Ho1 O3 Ho1 147.40(19) . 2_765
O5 Ho1 O3 Ho1 -133.38(14) 1_654 2_765
S1 Ho1 O3 Ho1 -108.81(13) 1_654 2_765
Cu1 Ho1 O3 Ho1 116.33(13) 1_655 2_765
Te1 Ho1 O3 Ho1 152.6(3) . 2_765
O3 Te1 O2 Cu1 179.75(16) . .
O1 Te1 O2 Cu1 92.44(18) . .
Ho1 Te1 O2 Cu1 138.59(14) . .
O3 Te1 O2 Ho1 -28.7(4) . 1_455
O1 Te1 O2 Ho1 -116.0(4) . 1_455
Cu1 Te1 O2 Ho1 151.6(5) . 1_455
Ho1 Te1 O2 Ho1 -69.8(4) . 1_455
O1 Cu1 O2 Te1 -27.44(19) 2_656 .
O1 Cu1 O2 Te1 152.56(19) 1_455 .
O2 Cu1 O2 Te1 45(21) 2_556 .
O4 Cu1 O2 Te1 64.69(18) . .
O4 Cu1 O2 Te1 -115.31(18) 2_556 .
Te1 Cu1 O2 Te1 180.0 2_556 .
Ho1 Cu1 O2 Te1 165.1(3) 1_455 .
Ho1 Cu1 O2 Te1 -14.9(3) 2_656 .
O1 Cu1 O2 Ho1 167.49(16) 2_656 1_455
O1 Cu1 O2 Ho1 -12.51(16) 1_455 1_455
O2 Cu1 O2 Ho1 -120(21) 2_556 1_455
O4 Cu1 O2 Ho1 -100.38(16) . 1_455
O4 Cu1 O2 Ho1 79.62(16) 2_556 1_455
Te1 Cu1 O2 Ho1 14.9(3) 2_556 1_455
Te1 Cu1 O2 Ho1 -165.1(3) . 1_455
Ho1 Cu1 O2 Ho1 180.0 2_656 1_455
O3 Te1 O1 Cu1 100.2(2) . 1_655
O2 Te1 O1 Cu1 -159.3(2) . 1_655
Cu1 Te1 O1 Cu1 -119.80(18) . 1_655
Ho1 Te1 O1 Cu1 105.8(2) . 1_655
O3 Te1 O1 Ho1 -5.59(15) . .
O2 Te1 O1 Ho1 94.90(16) . .
Cu1 Te1 O1 Ho1 134.39(10) . .
O2 Ho1 O1 Te1 109.85(17) 1_655 .
O6 Ho1 O1 Te1 178.8(2) 1_754 .
O3 Ho1 O1 Te1 44.0(2) 2_765 .
O3 Ho1 O1 Te1 4.93(13) . .
O5 Ho1 O1 Te1 -165.33(17) 2_656 .
O7 Ho1 O1 Te1 -51.46(18) 1_654 .
O5 Ho1 O1 Te1 -102.10(16) 1_654 .
S1 Ho1 O1 Te1 -77.90(14) 1_654 .
Cu1 Ho1 O1 Te1 120.6(2) 1_655 .
Ho1 Ho1 O1 Te1 23.21(14) 2_765 .
O2 Ho1 O1 Cu1 -10.74(14) 1_655 1_655
O6 Ho1 O1 Cu1 58.3(3) 1_754 1_655
O3 Ho1 O1 Cu1 -76.60(19) 2_765 1_655
O3 Ho1 O1 Cu1 -115.67(18) . 1_655
O5 Ho1 O1 Cu1 74.08(15) 2_656 1_655
O7 Ho1 O1 Cu1 -172.05(13) 1_654 1_655
O5 Ho1 O1 Cu1 137.30(15) 1_654 1_655
S1 Ho1 O1 Cu1 161.50(11) 1_654 1_655
Te1 Ho1 O1 Cu1 -120.6(2) . 1_655
Ho1 Ho1 O1 Cu1 -97.38(12) 2_765 1_655
